data_4026848
loop_
_publ_author_name
'Vasily A. Migulin'
'Michael M. Krayushkin'
'Valery A. Barachevsky'
'Olga I. Kobeleva'
'Tatyana M. Valova'
'Konstantin A. Lyssenko'

_publ_section_title
;
 Synthesis and Characterization of Nonsymmetric Cyclopentene-Based
 Dithienylethenes
;
_journal_name_full 'Journal of Organic Chemistry'
_journal_page_first 332
_journal_page_last 340
_journal_paper_doi 10.1021/jo201966g
_journal_volume 77
_journal_year 2012
_chemical_formula_moiety 'C20 H20 S2'
_chemical_formula_sum 'C20 H20 S2'
_chemical_formula_weight 324.48
_chemical_name_systematic
; 
 ? 
;
_space_group_IT_number 14
_symmetry_cell_setting monoclinic
_symmetry_space_group_name_Hall '-P 2ybc'
_symmetry_space_group_name_H-M 'P 1 21/c 1'
_atom_sites_solution_hydrogens geom
_atom_sites_solution_primary direct
_atom_sites_solution_secondary difmap
_audit_creation_method SHELXL-97
_cell_angle_alpha 90.00
_cell_angle_beta 97.4242(17)
_cell_angle_gamma 90.00
_cell_formula_units_Z 4
_cell_length_a 8.3268(8)
_cell_length_b 13.2672(11)
_cell_length_c 15.4463(13)
_cell_measurement_reflns_used 497
_cell_measurement_temperature 173(2)
_cell_measurement_theta_max 29
_cell_measurement_theta_min 3
_cell_volume 1692.1(3)
_computing_cell_refinement 'Bruker SAINT'
_computing_data_collection 'Bruker APEX II'
_computing_data_reduction 'Bruker SAINT'
_computing_molecular_graphics 'Bruker SHELXTL'
_computing_publication_material 'Bruker SHELXTL'
_computing_structure_refinement 'SHELXL-97 (Sheldrick, 1997)'
_computing_structure_solution 'SHELXS-97 (Sheldrick, 1997)'
_diffrn_ambient_temperature 173(2)
_diffrn_measured_fraction_theta_full 0.994
_diffrn_measured_fraction_theta_max 0.994
_diffrn_measurement_device_type 'Bruker APEX II CCD area detector''
_diffrn_measurement_method 'omega scans'
_diffrn_radiation_monochromator graphite
_diffrn_radiation_source 'fine-focus sealed tube'
_diffrn_radiation_type MoK\a
_diffrn_radiation_wavelength 0.71073
_diffrn_reflns_av_R_equivalents 0.0200
_diffrn_reflns_av_sigmaI/netI 0.0222
_diffrn_reflns_limit_h_max 11
_diffrn_reflns_limit_h_min -11
_diffrn_reflns_limit_k_max 12
_diffrn_reflns_limit_k_min -18
_diffrn_reflns_limit_l_max 17
_diffrn_reflns_limit_l_min -21
_diffrn_reflns_number 13205
_diffrn_reflns_theta_full 29.00
_diffrn_reflns_theta_max 29.00
_diffrn_reflns_theta_min 2.03
_exptl_absorpt_coefficient_mu 0.309
_exptl_absorpt_correction_T_max 0.941
_exptl_absorpt_correction_T_min 0.886
_exptl_absorpt_correction_type multi-scan
_exptl_absorpt_process_details SADABS
_exptl_crystal_colour colorless
_exptl_crystal_density_diffrn 1.274
_exptl_crystal_description prism
_exptl_crystal_F_000 688
_exptl_crystal_size_max 0.31
_exptl_crystal_size_mid 0.24
_exptl_crystal_size_min 0.18
_refine_diff_density_max 0.356
_refine_diff_density_min -0.279
_refine_diff_density_rms 0.053
_refine_ls_extinction_method none
_refine_ls_goodness_of_fit_ref 0.941
_refine_ls_hydrogen_treatment constr
_refine_ls_matrix_type full
_refine_ls_number_parameters 202
_refine_ls_number_reflns 4476
_refine_ls_number_restraints 0
_refine_ls_restrained_S_all 0.941
_refine_ls_R_factor_all 0.0512
_refine_ls_R_factor_gt 0.0407
_refine_ls_shift/su_max 0.014
_refine_ls_shift/su_mean 0.000
_refine_ls_structure_factor_coef Fsqd
_refine_ls_weighting_details 'calc w=1/[\s^2^(Fo^2^)+(0.0774P)^2^+0.7388P] where P=(Fo^2^+2Fc^2^)/3'
_refine_ls_weighting_scheme calc
_refine_ls_wR_factor_gt 0.1137
_refine_ls_wR_factor_ref 0.1254
_reflns_number_gt 3669
_reflns_number_total 4476
_reflns_threshold_expression I>2\s(I)
_cod_data_source_file jo201966g_si_003.cif
_cod_data_source_block a
_cod_original_sg_symbol_H-M 'P 21/c'
_cod_database_code 4026848

loop_
_symmetry_equiv_pos_as_xyz
'x, y, z'
'-x, y+1/2, -z+1/2'
'-x, -y, -z'
'x, -y-1/2, z-1/2'

loop_
_atom_site_label
_atom_site_type_symbol
_atom_site_fract_x
_atom_site_fract_y
_atom_site_fract_z
_atom_site_U_iso_or_equiv
_atom_site_adp_type
_atom_site_occupancy
_atom_site_symmetry_multiplicity
_atom_site_calc_flag
_atom_site_refinement_flags
S1' S 0.35089(5) 0.03201(3) 0.17443(3) 0.03442(12) Uani 1 1 d .
S1" S 0.36296(6) 0.33362(3) 0.46478(3) 0.04277(13) Uani 1 1 d .
C2' C 0.19456(17) 0.09679(11) 0.21583(10) 0.0298(3) Uani 1 1 d .
C3' C 0.13669(17) 0.04532(11) 0.28166(9) 0.0279(3) Uani 1 1 d .
C3A' C 0.21993(17) -0.04916(11) 0.30078(9) 0.0278(3) Uani 1 1 d .
C2 C -0.01555(19) 0.16505(13) 0.36909(10) 0.0339(3) Uani 1 1 d .
C7A' C 0.34303(18) -0.06562(11) 0.24797(10) 0.0289(3) Uani 1 1 d .
C1 C -0.00154(18) 0.07937(13) 0.32476(10) 0.0325(3) Uani 1 1 d .
C4' C 0.1975(2) -0.12130(13) 0.36441(10) 0.0357(3) Uani 1 1 d .
H4'A H 0.1155 -0.1122 0.4011 0.043 Uiso 1 1 calc R
C6' C 0.4165(2) -0.22012(13) 0.32048(11) 0.0403(4) Uani 1 1 d .
H6'A H 0.4824 -0.2787 0.3280 0.048 Uiso 1 1 calc R
C7' C 0.4423(2) -0.15082(12) 0.25743(11) 0.0358(3) Uani 1 1 d .
H7'A H 0.5252 -0.1606 0.2214 0.043 Uiso 1 1 calc R
C8' C 0.1400(2) 0.19579(13) 0.17674(12) 0.0397(4) Uani 1 1 d .
H8'A H 0.0334 0.2126 0.1932 0.060 Uiso 1 1 calc R
H8'B H 0.1328 0.1916 0.1130 0.060 Uiso 1 1 calc R
H8'C H 0.2180 0.2482 0.1983 0.060 Uiso 1 1 calc R
C2" C 0.2610(2) 0.22293(13) 0.43668(10) 0.0358(3) Uani 1 1 d .
C5' C 0.2953(2) -0.20553(13) 0.37329(11) 0.0398(4) Uani 1 1 d .
H5'A H 0.2795 -0.2545 0.4163 0.048 Uiso 1 1 calc R
C3" C 0.1074(2) 0.24190(12) 0.39643(10) 0.0348(3) Uani 1 1 d .
C8"H C 0.3385(2) 0.12347(15) 0.46251(14) 0.0485(5) Uani 1 1 d .
H8"A H 0.2542 0.0738 0.4700 0.073 Uiso 1 1 calc R
H8"B H 0.4104 0.1311 0.5175 0.073 Uiso 1 1 calc R
H8"C H 0.4013 0.1005 0.4168 0.073 Uiso 1 1 calc R
C5 C -0.1558(2) 0.01714(19) 0.31714(14) 0.0555(5) Uani 1 1 d .
H5A H -0.1947 0.0013 0.2553 0.067 Uiso 1 1 calc R
H5B H -0.1383 -0.0466 0.3503 0.067 Uiso 1 1 calc R
C3A" C 0.0749(2) 0.34846(14) 0.39069(11) 0.0438(4) Uani 1 1 d .
H3AA H -0.0262 0.3751 0.3653 0.053 Uiso 1 1 calc R
C7"H C 0.2094(4) 0.52039(15) 0.42974(15) 0.0654(7) Uani 1 1 d .
H7"A H 0.1090 0.5497 0.4002 0.098 Uiso 1 1 calc R
H7"B H 0.3012 0.5440 0.4014 0.098 Uiso 1 1 calc R
H7"C H 0.2244 0.5411 0.4911 0.098 Uiso 1 1 calc R
C7A" C 0.1998(3) 0.40739(14) 0.42432(11) 0.0467(4) Uani 1 1 d .
C3 C -0.1854(2) 0.17610(18) 0.39306(12) 0.0521(5) Uani 1 1 d .
H3A H -0.1836 0.1788 0.4572 0.063 Uiso 1 1 calc R
H3C H -0.2372 0.2382 0.3672 0.063 Uiso 1 1 calc R
C4 C -0.2747(3) 0.0843(2) 0.3560(2) 0.0710(8) Uani 1 1 d .
H4C H -0.3637 0.1042 0.3105 0.085 Uiso 1 1 calc R
H4A H -0.3219 0.0479 0.4027 0.085 Uiso 1 1 calc R

loop_
_atom_site_aniso_label
_atom_site_aniso_U_11
_atom_site_aniso_U_22
_atom_site_aniso_U_33
_atom_site_aniso_U_23
_atom_site_aniso_U_13
_atom_site_aniso_U_12
S1' 0.0363(2) 0.0307(2) 0.0378(2) 0.00424(15) 0.01067(16) 0.00133(14)
S1" 0.0529(3) 0.0394(2) 0.0342(2) -0.00855(17) -0.00109(18) 0.00506(18)
C2' 0.0283(6) 0.0278(7) 0.0330(7) -0.0015(6) 0.0026(5) -0.0012(5)
C3' 0.0274(6) 0.0293(7) 0.0261(7) -0.0023(5) -0.0004(5) -0.0027(5)
C3A' 0.0308(7) 0.0264(7) 0.0247(6) -0.0030(5) -0.0019(5) -0.0044(5)
C2 0.0327(7) 0.0442(9) 0.0242(7) 0.0067(6) 0.0020(5) 0.0128(6)
C7A' 0.0332(7) 0.0250(7) 0.0274(7) -0.0030(5) -0.0008(5) -0.0029(5)
C1 0.0276(7) 0.0425(9) 0.0266(7) 0.0040(6) 0.0008(5) 0.0015(6)
C4' 0.0418(8) 0.0359(8) 0.0287(7) 0.0020(6) 0.0018(6) -0.0046(7)
C6' 0.0506(9) 0.0279(8) 0.0391(9) -0.0032(6) -0.0060(7) 0.0053(7)
C7' 0.0406(8) 0.0318(8) 0.0343(8) -0.0051(6) 0.0020(6) 0.0035(6)
C8' 0.0386(8) 0.0329(8) 0.0482(10) 0.0076(7) 0.0080(7) 0.0031(7)
C2" 0.0409(8) 0.0365(8) 0.0290(7) -0.0074(6) 0.0003(6) 0.0104(7)
C5' 0.0528(10) 0.0312(8) 0.0330(8) 0.0045(6) -0.0033(7) -0.0028(7)
C3" 0.0423(8) 0.0365(8) 0.0247(7) -0.0020(6) 0.0015(6) 0.0138(6)
C8"H 0.0438(9) 0.0410(10) 0.0550(11) -0.0106(8) -0.0149(8) 0.0160(8)
C5 0.0357(9) 0.0837(16) 0.0480(11) -0.0093(10) 0.0088(8) -0.0161(9)
C3A" 0.0585(11) 0.0394(9) 0.0314(8) 0.0013(7) -0.0022(7) 0.0200(8)
C7"H 0.106(2) 0.0355(10) 0.0498(12) -0.0007(9) -0.0101(12) 0.0133(11)
C7A" 0.0725(12) 0.0352(9) 0.0305(8) -0.0005(7) -0.0005(8) 0.0146(8)
C3 0.0388(9) 0.0847(15) 0.0341(9) 0.0076(9) 0.0095(7) 0.0217(9)
C4 0.0384(10) 0.0719(16) 0.107(2) 0.0336(15) 0.0263(12) 0.0066(10)

loop_
_atom_type_symbol
_atom_type_description
_atom_type_scat_dispersion_real
_atom_type_scat_dispersion_imag
_atom_type_scat_source
C C 0.0033 0.0016 'International Tables Vol C Tables 4.2.6.8 and 6.1.1.4'
H H 0.0000 0.0000 'International Tables Vol C Tables 4.2.6.8 and 6.1.1.4'
S S 0.1246 0.1234 'International Tables Vol C Tables 4.2.6.8 and 6.1.1.4'

loop_
_geom_angle_atom_site_label_1
_geom_angle_atom_site_label_2
_geom_angle_atom_site_label_3
_geom_angle
C7A' S1' C2' 91.99(7)
C2" S1" C7A" 93.03(9)
C3' C2' C8' 128.64(14)
C3' C2' S1' 112.22(11)
C8' C2' S1' 119.13(12)
C2' C3' C3A' 112.37(13)
C2' C3' C1 123.75(14)
C3A' C3' C1 123.78(13)
C4' C3A' C7A' 118.28(14)
C4' C3A' C3' 129.20(14)
C7A' C3A' C3' 112.49(13)
C1 C2 C3" 129.26(14)
C1 C2 C3 110.65(16)
C3" C2 C3 120.07(15)
C7' C7A' C3A' 122.04(14)
C7' C7A' S1' 127.06(12)
C3A' C7A' S1' 110.90(11)
C2 C1 C3' 128.01(15)
C2 C1 C5 111.85(15)
C3' C1 C5 120.04(15)
C5' C4' C3A' 119.50(16)
C5' C4' H4'A 120.2
C3A' C4' H4'A 120.2
C7' C6' C5' 120.89(16)
C7' C6' H6'A 119.6
C5' C6' H6'A 119.6
C6' C7' C7A' 118.07(16)
C6' C7' H7'A 121.0
C7A' C7' H7'A 121.0
C2' C8' H8'A 109.5
C2' C8' H8'B 109.5
H8'A C8' H8'B 109.5
C2' C8' H8'C 109.5
H8'A C8' H8'C 109.5
H8'B C8' H8'C 109.5
C3" C2" C8"H 128.73(16)
C3" C2" S1" 110.98(13)
C8"H C2" S1" 120.13(13)
C4' C5' C6' 121.22(16)
C4' C5' H5'A 119.4
C6' C5' H5'A 119.4
C2" C3" C3A" 111.40(16)
C2" C3" C2 125.31(15)
C3A" C3" C2 123.09(15)
C2" C8"H H8"A 109.5
C2" C8"H H8"B 109.5
H8"A C8"H H8"B 109.5
C2" C8"H H8"C 109.5
H8"A C8"H H8"C 109.5
H8"B C8"H H8"C 109.5
C4 C5 C1 103.84(18)
C4 C5 H5A 111.0
C1 C5 H5A 111.0
C4 C5 H5B 111.0
C1 C5 H5B 111.0
H5A C5 H5B 109.0
C7A" C3A" C3" 114.57(16)
C7A" C3A" H3AA 122.7
C3" C3A" H3AA 122.7
C7A" C7"H H7"A 109.5
C7A" C7"H H7"B 109.5
H7"A C7"H H7"B 109.5
C7A" C7"H H7"C 109.5
H7"A C7"H H7"C 109.5
H7"B C7"H H7"C 109.5
C3A" C7A" C7"H 129.21(19)
C3A" C7A" S1" 110.02(14)
C7"H C7A" S1" 120.78(17)
C4 C3 C2 105.09(16)
C4 C3 H3A 110.7
C2 C3 H3A 110.7
C4 C3 H3C 110.7
C2 C3 H3C 110.7
H3A C3 H3C 108.8
C3 C4 C5 108.20(16)
C3 C4 H4C 110.1
C5 C4 H4C 110.1
C3 C4 H4A 110.1
C5 C4 H4A 110.1
H4C C4 H4A 108.4

loop_
_geom_bond_atom_site_label_1
_geom_bond_atom_site_label_2
_geom_bond_distance
S1' C7A' 1.7297(16)
S1' C2' 1.7485(15)
S1" C2" 1.7234(18)
S1" C7A" 1.725(2)
C2' C3' 1.363(2)
C2' C8' 1.492(2)
C3' C3A' 1.444(2)
C3' C1 1.473(2)
C3A' C4' 1.402(2)
C3A' C7A' 1.407(2)
C2 C1 1.340(2)
C2 C3" 1.468(2)
C2 C3 1.515(2)
C7A' C7' 1.397(2)
C1 C5 1.519(2)
C4' C5' 1.379(2)
C4' H4'A 0.9500
C6' C7' 1.376(2)
C6' C5' 1.391(3)
C6' H6'A 0.9500
C7' H7'A 0.9500
C8' H8'A 0.9800
C8' H8'B 0.9800
C8' H8'C 0.9800
C2" C3" 1.372(2)
C2" C8"H 1.500(2)
C5' H5'A 0.9500
C3" C3A" 1.440(2)
C8"H H8"A 0.9800
C8"H H8"B 0.9800
C8"H H8"C 0.9800
C5 C4 1.513(3)
C5 H5A 0.9900
C5 H5B 0.9900
C3A" C7A" 1.350(3)
C3A" H3AA 0.9500
C7"H C7A" 1.503(3)
C7"H H7"A 0.9800
C7"H H7"B 0.9800
C7"H H7"C 0.9800
C3 C4 1.501(4)
C3 H3A 0.9900
C3 H3C 0.9900
C4 H4C 0.9900
C4 H4A 0.9900

loop_
_geom_torsion_atom_site_label_1
_geom_torsion_atom_site_label_2
_geom_torsion_atom_site_label_3
_geom_torsion_atom_site_label_4
_geom_torsion
C7A' S1' C2' C3' -1.18(12)
C7A' S1' C2' C8' 179.78(13)
C8' C2' C3' C3A' 179.33(15)
S1' C2' C3' C3A' 0.40(16)
C8' C2' C3' C1 2.8(3)
S1' C2' C3' C1 -176.16(11)
C2' C3' C3A' C4' 178.64(15)
C1 C3' C3A' C4' -4.8(2)
C2' C3' C3A' C7A' 0.86(18)
C1 C3' C3A' C7A' 177.42(13)
C4' C3A' C7A' C7' -0.2(2)
C3' C3A' C7A' C7' 177.89(13)
C4' C3A' C7A' S1' -179.77(11)
C3' C3A' C7A' S1' -1.72(15)
C2' S1' C7A' C7' -177.94(14)
C2' S1' C7A' C3A' 1.64(11)
C3" C2 C1 C3' -8.5(3)
C3 C2 C1 C3' 172.96(15)
C3" C2 C1 C5 175.01(16)
C3 C2 C1 C5 -3.5(2)
C2' C3' C1 C2 -60.4(2)
C3A' C3' C1 C2 123.41(18)
C2' C3' C1 C5 115.80(19)
C3A' C3' C1 C5 -60.4(2)
C7A' C3A' C4' C5' -0.1(2)
C3' C3A' C4' C5' -177.79(15)
C5' C6' C7' C7A' -0.1(2)
C3A' C7A' C7' C6' 0.3(2)
S1' C7A' C7' C6' 179.82(12)
C7A" S1" C2" C3" 0.81(14)
C7A" S1" C2" C8"H -174.97(15)
C3A' C4' C5' C6' 0.3(2)
C7' C6' C5' C4' -0.2(3)
C8"H C2" C3" C3A" 174.33(17)
S1" C2" C3" C3A" -0.99(18)
C8"H C2" C3" C2 -0.6(3)
S1" C2" C3" C2 -175.89(12)
C1 C2 C3" C2" -47.4(3)
C3 C2 C3" C2" 130.99(18)
C1 C2 C3" C3A" 138.26(18)
C3 C2 C3" C3A" -43.3(2)
C2 C1 C5 C4 5.9(2)
C3' C1 C5 C4 -170.89(17)
C2" C3" C3A" C7A" 0.7(2)
C2 C3" C3A" C7A" 175.76(15)
C3" C3A" C7A" C7"H -179.9(2)
C3" C3A" C7A" S1" -0.1(2)
C2" S1" C7A" C3A" -0.40(15)
C2" S1" C7A" C7"H 179.42(18)
C1 C2 C3 C4 -0.4(2)
C3" C2 C3 C4 -179.10(16)
C2 C3 C4 C5 4.1(2)
C1 C5 C4 C3 -5.9(2)

loop_
_cod_related_entry_id
_cod_related_entry_database
_cod_related_entry_code
1 ChemSpider 30659443
